data_7135668
loop_
_publ_author_name
'W&#xfc;st, Leonie'
'Wellnitz, Tim'
'Radacki, Krzysztof'
'Nees, Samuel'
'Braunschweig, Holger'

_publ_section_title
;
 Attempted halogenation of ambiphilic 1,2,3-benzodiazaborines: balancing
 Lewis acidity and Lewis basicity.
;
_journal_issue 31
_journal_name_full 'Chemical communications (Cambridge, England)'
_journal_page_first 7984
_journal_page_last 7988
_journal_paper_doi 10.1039/d6cc01072e
_journal_volume 62
_journal_year 2026
_chemical_formula_moiety 'C23 H18 B N4, 0.5(C6 H6), Cl'
_chemical_formula_sum 'C26 H21 B Cl N4'
_chemical_formula_weight 435.73
_space_group_crystal_system monoclinic
_space_group_IT_number 15
_space_group_name_Hall '-C 2yc'
_space_group_name_H-M_alt 'C 1 2/c 1'
_atom_sites_solution_hydrogens geom
_atom_sites_solution_primary dual
_atom_sites_solution_secondary difmap
_audit_creation_date 2026-02-04
_audit_creation_method 'CIF-fill 1.6l (K.Radacki, 2005-26)'
_audit_update_record
;
2026-02-15 deposited with the CCDC.	2026-03-17 downloaded from the CCDC.
;
_cell_angle_alpha 90
_cell_angle_beta 95.110(10)
_cell_angle_gamma 90
_cell_formula_units_Z 8
_cell_length_a 19.169(3)
_cell_length_b 17.046(2)
_cell_length_c 13.646(2)
_cell_measurement_reflns_used 26328
_cell_measurement_temperature 100(2)
_cell_measurement_theta_max 74.5210
_cell_measurement_theta_min 3.4430
_cell_volume 4441.2(11)
_computing_cell_refinement 'CrysAlisPro 1.171.42.30a (Rigaku OD, 2021)'
_computing_data_collection 'CrysAlisPro 1.171.42.30a (Rigaku OD, 2021)'
_computing_data_reduction 'CrysAlisPro 1.171.42.30a (Rigaku OD, 2021)'
_computing_molecular_graphics 'ShelXLe (Huebschle et all, 2011)'
_computing_publication_material 'SHELXL-2025/1 (Sheldrick, 2025)'
_computing_structure_refinement 'SHELXL-2025/1 (Sheldrick, 2025)'
_computing_structure_solution 'SHELXT 2014/5 (Sheldrick, 2014)''
_diffrn_ambient_environment N~2~
_diffrn_ambient_temperature 100(2)
_diffrn_detector HPA
_diffrn_detector_area_resol_mean 10.0
_diffrn_detector_type 'HyPix Arc150'
_diffrn_measured_fraction_theta_full 0.999
_diffrn_measured_fraction_theta_max 0.973
_diffrn_measurement_details
;
 
 List of Runs (angles in degrees, time in seconds):
 --------------------------------------------------------------------------
  1  \w     19.00  65.00   0.50    5.21    --   59.71 -96.00 -92.00   92
  2  \w    -67.00 -21.00   0.50    5.21    --  -61.52  96.00  16.00   92
  3  \w    -77.00 -31.00   0.50    5.21    --  -71.46  96.00  16.00   92
  4  \w     33.00  79.00   0.50    5.21    --   73.27 -96.00 -92.00   92
  5  \w    -82.00 -36.00   0.50    5.21    --  -76.37  96.00  16.00   92
  6  \w     40.00  86.00   0.50    5.21    --   80.30 -96.00 -92.00   92
  7  \w    -91.00 -56.00   0.50    5.21    --  -42.00 -39.00  47.53   70
  8  \w     58.00  88.00   0.50    5.21    --   42.00  52.00-168.20   60
  9  \w    -92.00 -62.00   0.50    5.21    --  -46.00 -51.00 102.59   60
 10  \w    -92.00 -61.00   0.50    5.21    --  -46.00 -52.00-169.57   62
 11  \w    -96.00 -66.00   0.50    5.21    --  -50.00 -51.00-127.22   60
 12  \w   -105.00 -74.00   0.50    5.21    --  -58.00 -50.00  56.36   62
 13  \w   -104.00 -74.00   0.50    5.21    --  -58.00 -51.00 176.29   60
 14  \w   -105.00 -74.00   0.50    5.21    --  -58.00 -50.00 -73.28   62
 15  \w   -105.00 -74.00   0.50    5.21    --  -58.00 -50.00 138.62   62
 16  \w   -105.00 -74.00   0.50    5.21    --  -58.00 -49.00 -50.07   62
 17  \w     19.00  65.00   0.50    5.21    --   59.71 -95.00  90.00   92
 18  \w   -109.00 -78.00   0.50    5.21    --  -62.00 -47.00  84.38   62
 19  \w   -114.00 -85.00   0.50    5.21    --  -70.00 -59.00 129.44   58
 20  \w   -115.00 -85.00   0.50    5.21    --  -70.00 -55.00  -5.88   60
 21  \w    -56.00 -28.00   0.50    5.21    --  -70.00  67.00  -5.70   56
 22  \w     33.00  79.00   0.50    5.21    --   73.27 -95.00 120.00   92
 23  \w   -123.00 -88.00   0.50    5.21    --  -74.00 -39.00  46.57   70
 24  \w   -123.00 -88.00   0.50    5.21    --  -74.00 -40.00 -96.37   70
 25  \w   -124.00 -56.00   0.50    5.21    --  -76.37 -15.00 -30.00  136
 26  \w    -92.00 -33.00   0.50    5.21    --  -76.37 112.00 150.00  118
 27  \w    -92.00 -33.00   0.50    5.21    --  -76.37 112.00  90.00  118
 28  \w   -126.00 -96.00   0.50    5.21    --  -79.50 -49.00 -62.03   60
 29  \w    -97.00 -35.00   0.50    5.21    --  -79.50 116.00-146.98  124
 30  \w   -128.00 -94.00   0.50    5.21    --  -79.50 -40.00-134.47   68
 31  \w    -97.00 -36.00   0.50    5.21    --  -79.50 115.00 101.24  122
 32  \w    -97.00 -36.00   0.50    5.21    --  -79.50 114.00 121.70  122
 33  \w    -98.00 -35.00   0.50    5.21    --  -79.50 118.00  40.03  126
 34  \w    -97.00 -36.00   0.50    5.21    --  -79.50 115.00  54.44  122
 35  \w    -97.00 -36.00   0.50    5.21    --  -79.50 115.00 137.16  122
 36  \w   -126.00 -96.00   0.50    5.21    --  -79.50 -49.00 -14.28   60
 37  \w    -97.00 -36.00   0.50    5.21    --  -79.50 114.00-111.00  122
 38  \w    -97.00 -35.00   0.50    5.21    --  -79.50 116.00-127.49  124
 39  \w   -122.00 -95.00   0.50    5.21    --  -79.50 -65.00 -24.00   54
 40  \w    -97.00 -36.00   0.50    5.21    --  -79.50 115.00  83.01  122
 41  \w    -97.00 -36.00   0.50    5.21    --  -79.50 115.00 -40.68  122
 42  \w   -102.00 -34.00   0.50    5.21    --  -79.50 130.00  87.42  136
 43  \w    -97.00 -36.00   0.50    5.21    --  -79.50 114.00  15.06  122
 44  \w    -97.00 -36.00   0.50    5.21    --  -79.50 115.00-165.35  122
 45  \w   -128.00 -94.00   0.50    5.21    --  -79.50 -42.00 -33.38   68
 46  \w   -123.00 -93.00   0.50    5.21    --  -79.50 -62.00  21.13   60
 47  \w   -125.00 -95.00   0.50    5.21    --  -79.50 -54.00-103.71   60
 48  \w    -97.00 -36.00   0.50    5.21    --  -79.50 115.00 147.06  122
 49  \w     54.00 128.00   0.50    5.21    --   80.30  15.00   0.00  148
 50  \w     54.00 128.00   0.50    5.21    --   80.30  15.00   0.00  148
 51  \w     40.00  86.00   0.50    5.21    --   80.30 -95.00 120.00   92
 52  \w     54.00 128.00   0.50    5.21    --   80.30  15.00 150.00  148
 53  \w     54.00 128.00   0.50    5.21    --   80.30  15.00-120.00  148
 54  \w     54.00 128.00   0.50    5.21    --   80.30  15.00 -60.00  148
 55  \w     54.00 128.00   0.50    5.21    --   80.30  15.00 -60.00  148
 56  \w     42.00  91.00   0.50    5.21    --   83.50 -99.00-142.02   98
 57  \w     42.00  93.00   0.50    5.21    --   83.50-101.00  37.28  102
 58  \w     42.00  93.00   0.50    5.21    --   83.50-101.00 -26.89  102
 59  \w    -32.00  -6.00   0.50    5.21    --  -14.00 114.00-162.31   52
 60  \w     28.00  56.00   0.50    5.21    --   14.00  60.00-103.40   56
 61  \w    -49.00 -21.00   0.50    5.21    --  -18.00 136.00 -64.91   56
 62  \w     32.00  60.00   0.50    5.21    --   18.00  58.00  13.12   56
 63  \w     32.00  60.00   0.50    5.21    --   18.00  59.00 -54.72   56
 64  \w     32.00  60.00   0.50    5.21    --   18.00  58.00 177.72   56
 65  \w     54.00  84.00   0.50    5.21    --   38.00  52.00  33.61   60
;
_diffrn_measurement_device 'four-circle diffractometer'
_diffrn_measurement_device_type 'Rigaku XtaLAB Synergy-R'
_diffrn_measurement_method '\w scans'
_diffrn_orient_matrix_type
;
 CrysAlisPro convention (1999,Acta A55,543-557)
;
_diffrn_orient_matrix_UB_11 0.0594389000
_diffrn_orient_matrix_UB_12 0.0140404000
_diffrn_orient_matrix_UB_13 0.0819027000
_diffrn_orient_matrix_UB_21 -0.0467465000
_diffrn_orient_matrix_UB_22 0.0587142000
_diffrn_orient_matrix_UB_23 0.0497152000
_diffrn_orient_matrix_UB_31 -0.0284214000
_diffrn_orient_matrix_UB_32 -0.0672370000
_diffrn_orient_matrix_UB_33 0.0603866000
_diffrn_radiation_monochromator 'multi-layer mirror'
_diffrn_radiation_probe x-ray
_diffrn_radiation_type CuK\a
_diffrn_radiation_wavelength 1.54184
_diffrn_radiation_xray_symbol K-L~2,3~
_diffrn_reflns_av_R_equivalents 0.0449
_diffrn_reflns_av_unetI/netI 0.0204
_diffrn_reflns_Laue_measured_fraction_full 0.999
_diffrn_reflns_Laue_measured_fraction_max 0.973
_diffrn_reflns_limit_h_max 23
_diffrn_reflns_limit_h_min -23
_diffrn_reflns_limit_k_max 20
_diffrn_reflns_limit_k_min -21
_diffrn_reflns_limit_l_max 16
_diffrn_reflns_limit_l_min -16
_diffrn_reflns_number 48123
_diffrn_reflns_point_group_measured_fraction_full 0.999
_diffrn_reflns_point_group_measured_fraction_max 0.973
_diffrn_reflns_theta_full 67.684
_diffrn_reflns_theta_max 75.310
_diffrn_reflns_theta_min 3.476
_diffrn_source 'rotating-anode X-ray tube'
_diffrn_source_type 'PhotonJet-R X-ray Source'
_exptl_absorpt_coefficient_mu 1.680
_exptl_absorpt_correction_T_max 1.000
_exptl_absorpt_correction_T_min 0.725
_exptl_absorpt_correction_type gaussian
_exptl_absorpt_process_details
;
 CrysAlisPro 1.171.42.30a (Rigaku Oxford Diffraction, 2021) Numerical 
 absorption correction based on gaussian integration over a multifaceted 
 crystal model Empirical absorption correction using spherical harmonics, 
 implemented in SCALE3 ABSPACK scaling algorithm.
;
_exptl_crystal_colour 'intense orange'
_exptl_crystal_density_diffrn 1.303
_exptl_crystal_description plate
_exptl_crystal_F_000 1816
_exptl_crystal_preparation
;
 For data collection the crystal was immersed in a film of perfluoropolyether 
 oil, mounted on a polyimide loop and transferred to stream of cold nitrogen 
 (Oxford Cryostream 800).
;
_exptl_crystal_size_max 0.210
_exptl_crystal_size_mid 0.150
_exptl_crystal_size_min 0.040
_refine_diff_density_max 0.620
_refine_diff_density_min -0.701
_refine_diff_density_rms 0.069
_refine_ls_extinction_method none
_refine_ls_goodness_of_fit_ref 1.055
_refine_ls_hydrogen_treatment constr
_refine_ls_matrix_type full
_refine_ls_number_parameters 269
_refine_ls_number_reflns 4473
_refine_ls_number_restraints 0
_refine_ls_restrained_S_all 1.055
_refine_ls_R_factor_all 0.0587
_refine_ls_R_factor_gt 0.0542
_refine_ls_shift/su_max 0.000
_refine_ls_shift/su_mean 0.000
_refine_ls_structure_factor_coef Fsqd
_refine_ls_weighting_details
;
 w=1/[\s^2^(Fo^2^)+(0.0897P)^2^+8.0424P] where P=(Fo^2^+2Fc^2^)/3
;
_refine_ls_weighting_scheme calc
_refine_ls_wR_factor_gt 0.1550
_refine_ls_wR_factor_ref 0.1587
_reflns_Friedel_coverage 0.000
_reflns_number_gt 4002
_reflns_number_total 4473
_reflns_threshold_expression 'I > 2\s(I)'
_cod_data_source_file d6cc01072e2.cif
_cod_data_source_block '[1bpy]Cl'
_cod_depositor_comments 'Adding full bibliography for 7135662--7135668.cif.'
_cod_original_cell_volume 4440.9(11)
_cod_original_sg_symbol_H-M 'C 2/c'
_cod_database_code 7135668
_shelx_shelxl_version_number 2025/1
_shelx_space_group_comment
;
 The symmetry employed for this shelxl refinement is uniquely defined by the 
 following loop, which should always be used as a source of symmetry 
 information in preference to the above space-group names. They are only 
 intended as comments.
;
_shelx_estimated_absorpt_t_min 0.719
_shelx_estimated_absorpt_t_max 0.936

loop_
_space_group_symop_operation_xyz
'x, y, z'
'-x, y, -z+1/2'
'x+1/2, y+1/2, z'
'-x+1/2, y+1/2, -z+1/2'
'-x, -y, -z'
'x, -y, z-1/2'
'-x+1/2, -y+1/2, -z'
'x+1/2, -y+1/2, z-1/2'

loop_
_atom_site_label
_atom_site_type_symbol
_atom_site_fract_x
_atom_site_fract_y
_atom_site_fract_z
_atom_site_U_iso_or_equiv
_atom_site_adp_type
_atom_site_occupancy
_atom_site_site_symmetry_order
_atom_site_calc_flag
_atom_site_refinement_flags_posn
_atom_site_refinement_flags_adp
_atom_site_refinement_flags_occupancy
_atom_site_disorder_assembly
_atom_site_disorder_group
N1_1 N 0.22424(10) 0.52964(11) 0.41375(13) 0.0275(4) Uani 1 1 d . . . . .
C1_1 C 0.31347(13) 0.45848(14) 0.49530(17) 0.0332(5) Uani 1 1 d . . . . .
H1_1 H 0.339802 0.446001 0.555574 0.040 Uiso 1 1 calc R U . . .
B1_1 B 0.24223(13) 0.50629(14) 0.31299(18) 0.0257(5) Uani 1 1 d . . . . .
N2_1 N 0.26489(10) 0.51069(12) 0.49923(14) 0.0314(4) Uani 1 1 d . . . . .
C2_1 C 0.33194(12) 0.41704(13) 0.40878(17) 0.0299(5) Uani 1 1 d . . . . .
C3_1 C 0.38018(13) 0.35483(14) 0.41645(19) 0.0357(5) Uani 1 1 d . . . . .
H3_1 H 0.401035 0.339143 0.479155 0.043 Uiso 1 1 calc R U . . .
C4_1 C 0.39710(15) 0.31679(14) 0.3333(2) 0.0420(6) Uani 1 1 d . . . . .
H4_1 H 0.429569 0.274577 0.338546 0.050 Uiso 1 1 calc R U . . .
C5_1 C 0.36681(15) 0.33980(16) 0.2407(2) 0.0426(6) Uani 1 1 d . . . . .
H5_1 H 0.379015 0.313635 0.183206 0.051 Uiso 1 1 calc R U . . .
C6_1 C 0.31880(13) 0.40110(14) 0.23316(18) 0.0356(5) Uani 1 1 d . . . . .
H6_1 H 0.298497 0.416708 0.170121 0.043 Uiso 1 1 calc R U . . .
C7_1 C 0.30001(12) 0.43997(12) 0.31672(16) 0.0279(5) Uani 1 1 d . . . . .
C1_2 C 0.17670(12) 0.59219(13) 0.42992(16) 0.0288(5) Uani 1 1 d . . . . .
C2_2 C 0.19820(14) 0.65408(14) 0.49295(18) 0.0352(5) Uani 1 1 d . . . . .
H2_2 H 0.244690 0.655443 0.523524 0.042 Uiso 1 1 calc R U . . .
C3_2 C 0.15108(15) 0.71387(15) 0.5108(2) 0.0410(6) Uani 1 1 d . . . . .
H3_2 H 0.165680 0.755432 0.554226 0.049 Uiso 1 1 calc R U . . .
C4_2 C 0.08356(15) 0.71335(15) 0.4660(2) 0.0414(6) Uani 1 1 d . . . . .
H4_2 H 0.051792 0.754116 0.478689 0.050 Uiso 1 1 calc R U . . .
C5_2 C 0.06277(14) 0.65297(15) 0.4027(2) 0.0379(6) Uani 1 1 d . . . . .
H5_2 H 0.016679 0.652933 0.370725 0.045 Uiso 1 1 calc R U . . .
C6_2 C 0.10839(12) 0.59212(14) 0.38509(18) 0.0324(5) Uani 1 1 d . . . . .
H6_2 H 0.092962 0.550384 0.342381 0.039 Uiso 1 1 calc R U . . .
N1_3 N 0.17498(9) 0.48383(10) 0.24049(13) 0.0239(4) Uani 1 1 d . . . . .
C1_3 C 0.13537(11) 0.41959(12) 0.24908(16) 0.0266(4) Uani 1 1 d . . . . .
H1_3 H 0.147471 0.382775 0.300043 0.032 Uiso 1 1 calc R U . . .
N2_3 N 0.26015(9) 0.58319(10) 0.25009(13) 0.0239(4) Uani 1 1 d . . . . .
C2_3 C 0.07715(11) 0.40700(12) 0.18402(16) 0.0277(5) Uani 1 1 d . . . . .
H2_3 H 0.049189 0.361495 0.189754 0.033 Uiso 1 1 calc R U . . .
C3_3 C 0.05976(11) 0.46130(12) 0.11016(16) 0.0266(4) Uani 1 1 d . . . . .
H3_3 H 0.019343 0.453311 0.065729 0.032 Uiso 1 1 calc R U . . .
C4_3 C 0.10135(11) 0.52765(12) 0.10079(16) 0.0256(4) Uani 1 1 d . . . . .
H4_3 H 0.090447 0.565090 0.050160 0.031 Uiso 1 1 calc R U . . .
C5_3 C 0.15888(11) 0.53662(11) 0.16796(15) 0.0233(4) Uani 1 1 d . . . . .
C6_3 C 0.21132(11) 0.59943(11) 0.17556(15) 0.0232(4) Uani 1 1 d . . . . .
C7_3 C 0.21437(12) 0.66614(12) 0.11858(17) 0.0279(5) Uani 1 1 d . . . . .
H7_3 H 0.178899 0.677795 0.067530 0.033 Uiso 1 1 calc R U . . .
C8_3 C 0.27175(12) 0.71566(13) 0.13921(17) 0.0306(5) Uani 1 1 d . . . . .
H8_3 H 0.275746 0.762241 0.101894 0.037 Uiso 1 1 calc R U . . .
C9_3 C 0.32298(12) 0.69726(13) 0.21385(18) 0.0304(5) Uani 1 1 d . . . . .
H9_3 H 0.362563 0.730404 0.226932 0.036 Uiso 1 1 calc R U . . .
C10_3 C 0.31588(11) 0.63024(13) 0.26900(16) 0.0278(5) Uani 1 1 d . . . . .
H10_3 H 0.350599 0.617389 0.320555 0.033 Uiso 1 1 calc R U . . .
Cl1_4 Cl 0.07701(3) 0.31634(3) 0.42896(4) 0.02670(17) Uani 1 1 d . . . . .
C1_5 C 0.5004(5) 0.49958(18) 0.1865(4) 0.0592(7) Uiso 0.5 1 d G . P A -1
H1_5 H 0.499841 0.450954 0.152371 0.071 Uiso 0.5 1 calc R U P A -1
C2_5 C 0.4990(3) 0.5697(3) 0.1342(3) 0.0592(7) Uiso 0.5 1 d G . P A -1
H2_5 H 0.497353 0.568940 0.064467 0.071 Uiso 0.5 1 calc R U P A -1
C3_5 C 0.4998(4) 0.64080(18) 0.1841(3) 0.0592(7) Uiso 0.5 1 d G . P A -1
H3_5 H 0.498814 0.688705 0.148436 0.071 Uiso 0.5 1 calc R U P A -1
C4_5 C 0.5022(4) 0.64186(17) 0.2862(3) 0.0592(7) Uiso 0.5 1 d G . P A -1
H4_5 H 0.502762 0.690485 0.320309 0.071 Uiso 0.5 1 calc R U P A -1
C5_5 C 0.5036(3) 0.5718(3) 0.3384(3) 0.0592(7) Uiso 0.5 1 d G . P A -1
H5_5 H 0.505250 0.572501 0.408214 0.071 Uiso 0.5 1 calc R U P A -1
C6_5 C 0.5028(5) 0.50063(18) 0.2886(4) 0.0592(7) Uiso 0.5 1 d G . P A -1
H6_5 H 0.503789 0.452734 0.324247 0.071 Uiso 0.5 1 calc R U P A -1

loop_
_atom_site_aniso_label
_atom_site_aniso_U_11
_atom_site_aniso_U_22
_atom_site_aniso_U_33
_atom_site_aniso_U_23
_atom_site_aniso_U_13
_atom_site_aniso_U_12
N1_1 0.0292(9) 0.0251(9) 0.0272(9) 0.0026(7) -0.0029(7) -0.0003(7)
C1_1 0.0321(12) 0.0382(13) 0.0280(11) 0.0068(9) -0.0051(9) -0.0012(10)
B1_1 0.0282(12) 0.0194(11) 0.0289(11) 0.0032(9) -0.0018(9) -0.0031(9)
N2_1 0.0307(10) 0.0353(10) 0.0273(9) 0.0037(8) -0.0032(7) -0.0026(8)
C2_1 0.0291(11) 0.0247(10) 0.0347(12) 0.0068(9) -0.0031(9) -0.0029(9)
C3_1 0.0333(12) 0.0279(11) 0.0440(13) 0.0085(10) -0.0067(10) -0.0006(9)
C4_1 0.0385(14) 0.0271(12) 0.0584(16) 0.0025(11) -0.0065(12) 0.0080(10)
C5_1 0.0466(15) 0.0354(13) 0.0448(14) -0.0075(11) -0.0018(12) 0.0110(11)
C6_1 0.0400(13) 0.0312(12) 0.0344(12) -0.0009(10) -0.0031(10) 0.0060(10)
C7_1 0.0294(11) 0.0210(10) 0.0326(11) 0.0022(8) -0.0014(9) -0.0024(8)
C1_2 0.0322(11) 0.0242(10) 0.0305(11) 0.0038(8) 0.0055(9) -0.0010(9)
C2_2 0.0396(13) 0.0305(12) 0.0360(12) 0.0007(10) 0.0066(10) -0.0073(10)
C3_2 0.0528(16) 0.0267(12) 0.0455(14) -0.0025(10) 0.0150(12) -0.0055(11)
C4_2 0.0461(15) 0.0285(12) 0.0525(15) 0.0055(11) 0.0202(12) 0.0047(10)
C5_2 0.0358(13) 0.0342(12) 0.0448(13) 0.0090(11) 0.0106(10) 0.0038(10)
C6_2 0.0328(12) 0.0302(11) 0.0344(12) 0.0024(9) 0.0036(9) -0.0002(9)
N1_3 0.0256(9) 0.0178(8) 0.0278(9) 0.0015(7) 0.0003(7) -0.0013(7)
C1_3 0.0301(11) 0.0184(9) 0.0311(11) 0.0022(8) 0.0012(9) -0.0030(8)
N2_3 0.0252(9) 0.0188(8) 0.0274(9) 0.0002(7) 0.0003(7) -0.0011(7)
C2_3 0.0283(11) 0.0218(10) 0.0331(11) -0.0003(8) 0.0037(9) -0.0031(8)
C3_3 0.0260(10) 0.0243(10) 0.0292(10) -0.0021(8) 0.0001(8) -0.0005(8)
C4_3 0.0259(10) 0.0219(10) 0.0284(10) 0.0015(8) -0.0007(8) -0.0001(8)
C5_3 0.0247(10) 0.0177(9) 0.0274(10) 0.0005(8) 0.0022(8) -0.0001(8)
C6_3 0.0230(10) 0.0190(9) 0.0273(10) -0.0008(8) 0.0001(8) 0.0001(8)
C7_3 0.0285(11) 0.0222(10) 0.0323(11) 0.0037(8) -0.0008(9) -0.0026(8)
C8_3 0.0333(12) 0.0207(10) 0.0374(12) 0.0046(9) 0.0004(9) -0.0046(8)
C9_3 0.0279(11) 0.0242(10) 0.0386(12) 0.0010(9) 0.0003(9) -0.0057(9)
C10_3 0.0257(11) 0.0242(10) 0.0327(11) 0.0000(8) -0.0020(8) -0.0021(8)
Cl1_4 0.0286(3) 0.0214(3) 0.0296(3) 0.00052(18) -0.0001(2) 0.00302(18)

loop_
_atom_type_symbol
_atom_type_description
_atom_type_scat_dispersion_real
_atom_type_scat_dispersion_imag
_atom_type_scat_source
C C 0.0181 0.0091 'International Tables Vol C Tables 4.2.6.8 and 6.1.1.4'
H H 0.0000 0.0000 'International Tables Vol C Tables 4.2.6.8 and 6.1.1.4'
B B 0.0090 0.0039 'International Tables Vol C Tables 4.2.6.8 and 6.1.1.4'
N N 0.0311 0.0180 'International Tables Vol C Tables 4.2.6.8 and 6.1.1.4'
Cl Cl 0.3639 0.7018 'International Tables Vol C Tables 4.2.6.8 and 6.1.1.4'

loop_
_exptl_crystal_face_index_h
_exptl_crystal_face_index_k
_exptl_crystal_face_index_l
_exptl_crystal_face_perp_dist
-1 -1 1 0.0414
1 1 -1 0.0509
0 -1 0 0.0682
-1 2 1 0.0746
1 2 -1 0.0470
12 3 -1 0.0130
-12 -2 0 0.0226

loop_
_geom_angle_atom_site_label_1
_geom_angle_atom_site_label_2
_geom_angle_atom_site_label_3
_geom_angle
_geom_angle_site_symmetry_1
_geom_angle_site_symmetry_3
_geom_angle_publ_flag
N2_1 N1_1 C1_2 111.25(18) . . ?
N2_1 N1_1 B1_1 123.58(18) . . ?
C1_2 N1_1 B1_1 122.67(18) . . ?
N2_1 C1_1 C2_1 126.8(2) . . ?
N2_1 C1_1 H1_1 116.6 . . ?
C2_1 C1_1 H1_1 116.6 . . ?
N1_1 B1_1 C7_1 112.19(18) . . ?
N1_1 B1_1 N1_3 113.06(18) . . ?
C7_1 B1_1 N1_3 111.88(17) . . ?
N1_1 B1_1 N2_3 110.34(17) . . ?
C7_1 B1_1 N2_3 114.50(18) . . ?
N1_3 B1_1 N2_3 93.63(15) . . ?
C1_1 N2_1 N1_1 118.68(19) . . ?
C7_1 C2_1 C3_1 120.6(2) . . ?
C7_1 C2_1 C1_1 118.4(2) . . ?
C3_1 C2_1 C1_1 121.0(2) . . ?
C4_1 C3_1 C2_1 119.9(2) . . ?
C4_1 C3_1 H3_1 120.1 . . ?
C2_1 C3_1 H3_1 120.1 . . ?
C3_1 C4_1 C5_1 120.4(2) . . ?
C3_1 C4_1 H4_1 119.8 . . ?
C5_1 C4_1 H4_1 119.8 . . ?
C6_1 C5_1 C4_1 119.8(2) . . ?
C6_1 C5_1 H5_1 120.1 . . ?
C4_1 C5_1 H5_1 120.1 . . ?
C5_1 C6_1 C7_1 120.9(2) . . ?
C5_1 C6_1 H6_1 119.5 . . ?
C7_1 C6_1 H6_1 119.5 . . ?
C6_1 C7_1 C2_1 118.4(2) . . ?
C6_1 C7_1 B1_1 123.0(2) . . ?
C2_1 C7_1 B1_1 118.5(2) . . ?
C6_2 C1_2 C2_2 118.9(2) . . ?
C6_2 C1_2 N1_1 121.1(2) . . ?
C2_2 C1_2 N1_1 119.9(2) . . ?
C3_2 C2_2 C1_2 119.8(2) . . ?
C3_2 C2_2 H2_2 120.1 . . ?
C1_2 C2_2 H2_2 120.1 . . ?
C4_2 C3_2 C2_2 120.9(2) . . ?
C4_2 C3_2 H3_2 119.6 . . ?
C2_2 C3_2 H3_2 119.6 . . ?
C5_2 C4_2 C3_2 119.3(2) . . ?
C5_2 C4_2 H4_2 120.4 . . ?
C3_2 C4_2 H4_2 120.4 . . ?
C4_2 C5_2 C6_2 120.9(3) . . ?
C4_2 C5_2 H5_2 119.6 . . ?
C6_2 C5_2 H5_2 119.6 . . ?
C5_2 C6_2 C1_2 120.2(2) . . ?
C5_2 C6_2 H6_2 119.9 . . ?
C1_2 C6_2 H6_2 119.9 . . ?
C1_3 N1_3 C5_3 120.80(18) . . ?
C1_3 N1_3 B1_1 124.86(17) . . ?
C5_3 N1_3 B1_1 114.33(16) . . ?
N1_3 C1_3 C2_3 120.1(2) . . ?
N1_3 C1_3 H1_3 119.9 . . ?
C2_3 C1_3 H1_3 119.9 . . ?
C10_3 N2_3 C6_3 120.63(18) . . ?
C10_3 N2_3 B1_1 125.74(18) . . ?
C6_3 N2_3 B1_1 113.58(17) . . ?
C1_3 C2_3 C3_3 119.5(2) . . ?
C1_3 C2_3 H2_3 120.3 . . ?
C3_3 C2_3 H2_3 120.3 . . ?
C2_3 C3_3 C4_3 120.3(2) . . ?
C2_3 C3_3 H3_3 119.8 . . ?
C4_3 C3_3 H3_3 119.8 . . ?
C5_3 C4_3 C3_3 117.30(19) . . ?
C5_3 C4_3 H4_3 121.4 . . ?
C3_3 C4_3 H4_3 121.4 . . ?
N1_3 C5_3 C4_3 121.98(19) . . ?
N1_3 C5_3 C6_3 108.88(18) . . ?
C4_3 C5_3 C6_3 129.13(19) . . ?
N2_3 C6_3 C7_3 122.15(19) . . ?
N2_3 C6_3 C5_3 109.21(17) . . ?
C7_3 C6_3 C5_3 128.63(19) . . ?
C6_3 C7_3 C8_3 117.2(2) . . ?
C6_3 C7_3 H7_3 121.4 . . ?
C8_3 C7_3 H7_3 121.4 . . ?
C9_3 C8_3 C7_3 120.4(2) . . ?
C9_3 C8_3 H8_3 119.8 . . ?
C7_3 C8_3 H8_3 119.8 . . ?
C10_3 C9_3 C8_3 119.3(2) . . ?
C10_3 C9_3 H9_3 120.3 . . ?
C8_3 C9_3 H9_3 120.3 . . ?
N2_3 C10_3 C9_3 120.3(2) . . ?
N2_3 C10_3 H10_3 119.8 . . ?
C9_3 C10_3 H10_3 119.8 . . ?
C2_5 C1_5 C6_5 120.0 . . ?
C2_5 C1_5 H1_5 120.0 . . ?
C6_5 C1_5 H1_5 120.0 . . ?
C3_5 C2_5 C1_5 120.0 . . ?
C3_5 C2_5 H2_5 120.0 . . ?
C1_5 C2_5 H2_5 120.0 . . ?
C4_5 C3_5 C2_5 120.0 . . ?
C4_5 C3_5 H3_5 120.0 . . ?
C2_5 C3_5 H3_5 120.0 . . ?
C5_5 C4_5 C3_5 120.0 . . ?
C5_5 C4_5 H4_5 120.0 . . ?
C3_5 C4_5 H4_5 120.0 . . ?
C4_5 C5_5 C6_5 120.0 . . ?
C4_5 C5_5 H5_5 120.0 . . ?
C6_5 C5_5 H5_5 120.0 . . ?
C5_5 C6_5 C1_5 120.0 . . ?
C5_5 C6_5 H6_5 120.0 . . ?
C1_5 C6_5 H6_5 120.0 . . ?

loop_
_geom_bond_atom_site_label_1
_geom_bond_atom_site_label_2
_geom_bond_distance
_geom_bond_site_symmetry_2
_geom_bond_publ_flag
N1_1 N2_1 1.382(3) . ?
N1_1 C1_2 1.432(3) . ?
N1_1 B1_1 1.501(3) . ?
C1_1 N2_1 1.293(3) . ?
C1_1 C2_1 1.447(3) . ?
C1_1 H1_1 0.9500 . ?
B1_1 C7_1 1.580(3) . ?
B1_1 N1_3 1.600(3) . ?
B1_1 N2_3 1.620(3) . ?
C2_1 C7_1 1.403(3) . ?
C2_1 C3_1 1.405(3) . ?
C3_1 C4_1 1.371(4) . ?
C3_1 H3_1 0.9500 . ?
C4_1 C5_1 1.398(4) . ?
C4_1 H4_1 0.9500 . ?
C5_1 C6_1 1.390(3) . ?
C5_1 H5_1 0.9500 . ?
C6_1 C7_1 1.394(3) . ?
C6_1 H6_1 0.9500 . ?
C1_2 C6_2 1.395(3) . ?
C1_2 C2_2 1.400(3) . ?
C2_2 C3_2 1.397(4) . ?
C2_2 H2_2 0.9500 . ?
C3_2 C4_2 1.381(4) . ?
C3_2 H3_2 0.9500 . ?
C4_2 C5_2 1.379(4) . ?
C4_2 H4_2 0.9500 . ?
C5_2 C6_2 1.391(3) . ?
C5_2 H5_2 0.9500 . ?
C6_2 H6_2 0.9500 . ?
N1_3 C1_3 1.344(3) . ?
N1_3 C5_3 1.353(3) . ?
C1_3 C2_3 1.380(3) . ?
C1_3 H1_3 0.9500 . ?
N2_3 C10_3 1.342(3) . ?
N2_3 C6_3 1.348(3) . ?
C2_3 C3_3 1.387(3) . ?
C2_3 H2_3 0.9500 . ?
C3_3 C4_3 1.396(3) . ?
C3_3 H3_3 0.9500 . ?
C4_3 C5_3 1.378(3) . ?
C4_3 H4_3 0.9500 . ?
C5_3 C6_3 1.466(3) . ?
C6_3 C7_3 1.382(3) . ?
C7_3 C8_3 1.395(3) . ?
C7_3 H7_3 0.9500 . ?
C8_3 C9_3 1.386(3) . ?
C8_3 H8_3 0.9500 . ?
C9_3 C10_3 1.381(3) . ?
C9_3 H9_3 0.9500 . ?
C10_3 H10_3 0.9500 . ?
C1_5 C2_5 1.3900 . ?
C1_5 C6_5 1.3900 . ?
C1_5 H1_5 0.9500 . ?
C2_5 C3_5 1.3900 . ?
C2_5 H2_5 0.9500 . ?
C3_5 C4_5 1.3900 . ?
C3_5 H3_5 0.9500 . ?
C4_5 C5_5 1.3900 . ?
C4_5 H4_5 0.9500 . ?
C5_5 C6_5 1.3900 . ?
C5_5 H5_5 0.9500 . ?
C6_5 H6_5 0.9500 . ?

loop_
_geom_torsion_atom_site_label_1
_geom_torsion_atom_site_label_2
_geom_torsion_atom_site_label_3
_geom_torsion_atom_site_label_4
_geom_torsion
_geom_torsion_site_symmetry_1
_geom_torsion_site_symmetry_2
_geom_torsion_site_symmetry_3
_geom_torsion_site_symmetry_4
_geom_torsion_publ_flag
N2_1 N1_1 B1_1 C7_1 15.3(3) . . . . ?
C1_2 N1_1 B1_1 C7_1 175.76(18) . . . . ?
N2_1 N1_1 B1_1 N1_3 142.96(19) . . . . ?
C1_2 N1_1 B1_1 N1_3 -56.6(3) . . . . ?
N2_1 N1_1 B1_1 N2_3 -113.7(2) . . . . ?
C1_2 N1_1 B1_1 N2_3 46.8(3) . . . . ?
C2_1 C1_1 N2_1 N1_1 1.3(4) . . . . ?
C1_2 N1_1 N2_1 C1_1 -175.8(2) . . . . ?
B1_1 N1_1 N2_1 C1_1 -13.4(3) . . . . ?
N2_1 C1_1 C2_1 C7_1 7.2(4) . . . . ?
N2_1 C1_1 C2_1 C3_1 -172.2(2) . . . . ?
C7_1 C2_1 C3_1 C4_1 1.0(4) . . . . ?
C1_1 C2_1 C3_1 C4_1 -179.6(2) . . . . ?
C2_1 C3_1 C4_1 C5_1 0.3(4) . . . . ?
C3_1 C4_1 C5_1 C6_1 -0.6(4) . . . . ?
C4_1 C5_1 C6_1 C7_1 -0.3(4) . . . . ?
C5_1 C6_1 C7_1 C2_1 1.5(4) . . . . ?
C5_1 C6_1 C7_1 B1_1 -176.0(2) . . . . ?
C3_1 C2_1 C7_1 C6_1 -1.8(3) . . . . ?
C1_1 C2_1 C7_1 C6_1 178.8(2) . . . . ?
C3_1 C2_1 C7_1 B1_1 175.8(2) . . . . ?
C1_1 C2_1 C7_1 B1_1 -3.7(3) . . . . ?
N1_1 B1_1 C7_1 C6_1 171.2(2) . . . . ?
N1_3 B1_1 C7_1 C6_1 42.9(3) . . . . ?
N2_3 B1_1 C7_1 C6_1 -62.1(3) . . . . ?
N1_1 B1_1 C7_1 C2_1 -6.3(3) . . . . ?
N1_3 B1_1 C7_1 C2_1 -134.6(2) . . . . ?
N2_3 B1_1 C7_1 C2_1 120.5(2) . . . . ?
N2_1 N1_1 C1_2 C6_2 -140.9(2) . . . . ?
B1_1 N1_1 C1_2 C6_2 56.5(3) . . . . ?
N2_1 N1_1 C1_2 C2_2 38.0(3) . . . . ?
B1_1 N1_1 C1_2 C2_2 -124.6(2) . . . . ?
C6_2 C1_2 C2_2 C3_2 0.7(3) . . . . ?
N1_1 C1_2 C2_2 C3_2 -178.2(2) . . . . ?
C1_2 C2_2 C3_2 C4_2 -0.8(4) . . . . ?
C2_2 C3_2 C4_2 C5_2 -0.2(4) . . . . ?
C3_2 C4_2 C5_2 C6_2 1.3(4) . . . . ?
C4_2 C5_2 C6_2 C1_2 -1.3(4) . . . . ?
C2_2 C1_2 C6_2 C5_2 0.3(3) . . . . ?
N1_1 C1_2 C6_2 C5_2 179.2(2) . . . . ?
N1_1 B1_1 N1_3 C1_3 -69.4(3) . . . . ?
C7_1 B1_1 N1_3 C1_3 58.4(3) . . . . ?
N2_3 B1_1 N1_3 C1_3 176.66(19) . . . . ?
N1_1 B1_1 N1_3 C5_3 109.3(2) . . . . ?
C7_1 B1_1 N1_3 C5_3 -122.9(2) . . . . ?
N2_3 B1_1 N1_3 C5_3 -4.7(2) . . . . ?
C5_3 N1_3 C1_3 C2_3 -0.5(3) . . . . ?
B1_1 N1_3 C1_3 C2_3 178.1(2) . . . . ?
N1_1 B1_1 N2_3 C10_3 67.3(3) . . . . ?
C7_1 B1_1 N2_3 C10_3 -60.4(3) . . . . ?
N1_3 B1_1 N2_3 C10_3 -176.47(19) . . . . ?
N1_1 B1_1 N2_3 C6_3 -110.2(2) . . . . ?
C7_1 B1_1 N2_3 C6_3 122.1(2) . . . . ?
N1_3 B1_1 N2_3 C6_3 6.0(2) . . . . ?
N1_3 C1_3 C2_3 C3_3 -0.3(3) . . . . ?
C1_3 C2_3 C3_3 C4_3 0.9(3) . . . . ?
C2_3 C3_3 C4_3 C5_3 -0.7(3) . . . . ?
C1_3 N1_3 C5_3 C4_3 0.7(3) . . . . ?
B1_1 N1_3 C5_3 C4_3 -178.04(19) . . . . ?
C1_3 N1_3 C5_3 C6_3 -179.10(18) . . . . ?
B1_1 N1_3 C5_3 C6_3 2.2(2) . . . . ?
C3_3 C4_3 C5_3 N1_3 -0.1(3) . . . . ?
C3_3 C4_3 C5_3 C6_3 179.7(2) . . . . ?
C10_3 N2_3 C6_3 C7_3 -3.0(3) . . . . ?
B1_1 N2_3 C6_3 C7_3 174.7(2) . . . . ?
C10_3 N2_3 C6_3 C5_3 176.78(18) . . . . ?
B1_1 N2_3 C6_3 C5_3 -5.6(2) . . . . ?
N1_3 C5_3 C6_3 N2_3 2.1(2) . . . . ?
C4_3 C5_3 C6_3 N2_3 -177.6(2) . . . . ?
N1_3 C5_3 C6_3 C7_3 -178.1(2) . . . . ?
C4_3 C5_3 C6_3 C7_3 2.1(4) . . . . ?
N2_3 C6_3 C7_3 C8_3 1.9(3) . . . . ?
C5_3 C6_3 C7_3 C8_3 -177.8(2) . . . . ?
C6_3 C7_3 C8_3 C9_3 0.2(3) . . . . ?
C7_3 C8_3 C9_3 C10_3 -1.4(4) . . . . ?
C6_3 N2_3 C10_3 C9_3 1.7(3) . . . . ?
B1_1 N2_3 C10_3 C9_3 -175.6(2) . . . . ?
C8_3 C9_3 C10_3 N2_3 0.4(3) . . . . ?
C6_5 C1_5 C2_5 C3_5 0.0 . . . . ?
C1_5 C2_5 C3_5 C4_5 0.0 . . . . ?
C2_5 C3_5 C4_5 C5_5 0.0 . . . . ?
C3_5 C4_5 C5_5 C6_5 0.0 . . . . ?
C4_5 C5_5 C6_5 C1_5 0.0 . . . . ?
C2_5 C1_5 C6_5 C5_5 0.0 . . . . ?
